data_2004817
loop_
_publ_author_name
'Wieczorek, M. W.'
'B\/laszczyk, J.'
'Kr\'ol, B. W.'

_publ_section_title
;
 Effects of Cation Interactions on Sugar Anion Conformation in
 Complexes of Lactobionate and Gluconate with Calcium, Sodium or
 Potassium
;
_journal_issue 5
_journal_name_full 'Acta Crystallographica Section C'
_journal_page_first 1193
_journal_page_last 1198
_journal_paper_doi 10.1107/S0108270195011930
_journal_volume 52
_journal_year 1996
_chemical_formula_moiety 'C12 H21 O12 , Ca , Cl , 4H2 O'
_chemical_formula_sum 'C12 H29 Ca Cl O16'
_chemical_formula_weight 504.9
_space_group_IT_number 19
_symmetry_cell_setting orthorhombic
_symmetry_space_group_name_Hall 'P 2ac 2ab'
_symmetry_space_group_name_H-M 'P 21 21 21'
_atom_type_scat_source IntTabIV
_cell_angle_alpha 90
_cell_angle_beta 90
_cell_angle_gamma 90
_cell_formula_units_Z 4
_cell_length_a 8.2498(9)
_cell_length_b 15.046(2)
_cell_length_c 16.4500(10)
_cell_measurement_reflns_used 25
_cell_measurement_temperature 293
_cell_measurement_theta_max 25.6
_cell_measurement_theta_min 18.5
_cell_volume 2041.9(4)
_computing_cell_refinement CAD4
_computing_data_collection 'CAD-4 (Schagen, 1989)'
_computing_data_reduction 'CAD4-SDP (Frenz, 1983)'
_computing_molecular_graphics SHELXTL/PC
_computing_publication_material 'SHELXTL/PC; (Vickovic, 1988)'
_computing_structure_refinement SHELXTL/PC
_computing_structure_solution 'SHELXTL/PC (Sheldrick, 1991)'
_diffrn_measurement_device 'Enraf-Nonius CAD-4'
_diffrn_measurement_method '\w/2\q scans'
_diffrn_radiation_type CuK\a
_diffrn_radiation_wavelength 1.54184
_diffrn_reflns_av_R_equivalents 0.0331
_diffrn_reflns_limit_h_max 10
_diffrn_reflns_limit_h_min 0
_diffrn_reflns_limit_k_max 18
_diffrn_reflns_limit_k_min 0
_diffrn_reflns_limit_l_max 20
_diffrn_reflns_limit_l_min 0
_diffrn_reflns_number 2136
_diffrn_reflns_theta_max 75
_diffrn_standards_decay_% 0.4
_diffrn_standards_interval_time 60
_diffrn_standards_number 3
_exptl_absorpt_coefficient_mu 4.61
_exptl_absorpt_correction_T_max 0.997
_exptl_absorpt_correction_T_min 0.676
_exptl_absorpt_correction_type 'empirical, \y scan (North, Phillips & Mathews, 1968; Frenz, 1983)'
_exptl_crystal_colour colourless
_exptl_crystal_density_diffrn 1.643(2)
_exptl_crystal_description plate
_exptl_crystal_size_max 0.47
_exptl_crystal_size_mid 0.35
_exptl_crystal_size_min 0.22
_refine_diff_density_max 0.639
_refine_diff_density_min -0.401
_refine_ls_extinction_coef 0.0070(10)
_refine_ls_extinction_method 'SHELXTL/PC (Sheldrick, 1991)'
_refine_ls_goodness_of_fit_obs 0.788
_refine_ls_hydrogen_treatment 'H atoms: see text'
_refine_ls_number_parameters 274
_refine_ls_number_reflns 1861
_refine_ls_R_factor_obs 0.0515
_refine_ls_shift/esd_max 0.002
_refine_ls_structure_factor_coef F
_refine_ls_weighting_details 'w = 1/[\s^2^(F)+0.01F^2^]'
_refine_ls_weighting_scheme calc
_refine_ls_wR_factor_obs 0.0595
_reflns_number_observed 1861
_reflns_number_total 2024
_reflns_observed_criterion I>=3\s(I)
_cod_data_source_file ab1260.cif
_cod_data_source_block 1
_cod_depositor_comments
;
The following automatic conversions were performed:

'_refine_ls_weighting_scheme' value ' 1/[\s^2^(F)+0.01F^2^]' was
changed to 'calc'. New tag '_refine_ls_weighting_details' was
created. The value of the new tag was set to 'w =
1/[\s^2^(F)+0.01F^2^]'.

Automatic conversion script
Id: cif_fix_values 3143 2015-03-26 13:38:13Z robertas 
;
_cod_database_code 2004817

loop_
_symmetry_equiv_pos_as_xyz
x,y,z
1/2-x,-y,1/2+z
-x,1/2+y,1/2-z
1/2+x,1/2-y,-z

loop_
_atom_site_label
_atom_site_fract_x
_atom_site_fract_y
_atom_site_fract_z
_atom_site_U_iso_or_equiv
Ca .22370(10) .63280(10) .77180(10) .0273(3)
Cl .2707(3) .57770(10) .48330(10) .0483(4)
O1 .6392(5) .5445(3) .5754(2) .0307(8)
O2 .7401(6) .3412(3) .4652(3) .0380(8)
O3 .8033(5) .4767(3) .3452(2) .0350(10)
O4 .6392(6) .6241(3) .4154(3) .0383(8)
O5 .7321(6) .6975(4) .6599(3) .0460(10)
O6 .5317(5) .4061(3) .5904(2) .0283(8)
O7 .7053(4) .2924(3) .7010(3) .0327(9)
O8 .3028(5) .5238(3) .6628(2) .0323(8)
O9 .3219(4) .4842(3) .8163(2) .0290(8)
O10 .0127(5) .5189(3) .7801(3) .0380(10)
O11 -.0256(5) .3860(3) .7218(4) .0500(10)
O12 .4891(4) .1586(3) .7107(3) .0330(10)
O1W .5314(7) .1963(4) .4540(3) .0600(10)
O2W .2193(10) .7023(4) .6379(3) .070(2)
O3W -.0272(5) .7102(3) .7781(3) .0470(10)
O4W .2245(6) .6333(3) .9217(5) .0460(10)
C1 .6693(6) .4531(4) .5634(3) .0270(10)
C2 .6860(6) .4300(4) .4734(3) .0290(10)
C3 .8067(7) .4914(4) .4314(3) .0300(10)
C4 .7807(8) .5886(4) .4530(4) .0350(10)
C5 .7724(8) .5968(4) .5465(4) .0350(10)
C6 .7408(11) .6908(5) .5740(4) .045(2)
C7 .5006(6) .4072(4) .6771(3) .0260(10)
C8 .3203(6) .4322(4) .6816(3) .0270(10)
C9 .2417(6) .4229(4) .7646(3) .0260(10)
C10 .0609(5) .4456(4) .7557(4) .0300(10)
C11 .5380(6) .3146(4) .7123(3) .0260(10)
C12 .4433(6) .2412(4) .6731(4) .0290(10)
H2 .649(2) .302(2) .4620(2) .050(10)
H3 .695(2) .481(2) .3283(2) .050(10)
H4 .550(2) .626(2) .4542(2) .050(10)
H5 .653(2) .658(2) .6813(2) .050(10)
H7 .771(2) .343(2) .7145(2) .050(10)
H8 .311(2) .524(2) .6031(2) .050(10)
H9 .299(2) .475(2) .8736(2) .050(10)
H12 .422(2) .110(2) .6907(2) .050(10)
H1W1 .517(2) .179(2) .4002(2) .070(10)
H2W1 .519(2) .145(2) .4860(2) .070(10)
H1W2 .229(2) .766(2) .6325(2) .080(10)
H2W2 .210(2) .682(2) .5851(2) .080(10)
H1W3 -0.139(2) .714(2) .7879(2) .060(10)
H2W3 -.014(2) .702(2) .7220(2) .060(10)
H1W4 .237(2) .615(2) .9776(2) .060(10)
H2W4 .251(2) .693(2) .9215(2) .060(10)
H11 .765(2) .435(2) .5923(2) .050(10)
H21 .582(2) .436(2) .4477(2) .050(10)
H31 .912(2) .474(2) .4504(2) .050(10)
H41 .872(2) .622(2) .4339(2) .050(10)
H51 .872(2) .576(2) .5701(2) .050(10)
H61 .826(2) .729(2) .5553(2) .050(10)
H62 .641(2) .711(2) .5507(2) .050(10)
H71 .565(2) .4520(10) .7030(2) .050(10)
H81 .261(2) .397(2) .6430(2) .050(10)
H91 .254(2) .363(2) .7848(2) .050(10)
H111 .514(2) .315(2) .7694(2) .050(10)
H121 .329(2) .251(2) .6786(2) .050(10)
H122 .470(2) .240(2) .6162(2) .050(10)

loop_
_geom_angle_atom_site_label_1
_geom_angle_atom_site_label_2
_geom_angle_atom_site_label_3
_geom_angle_site_symmetry_1
_geom_angle_site_symmetry_3
_geom_angle
_geom_angle_publ_flag
O7 Ca O8 3_656 . 133.60(10) yes
O7 Ca O9 3_656 . 136.90(10) yes
O7 Ca O10 3_656 . 145.7(2) yes
O7 Ca O12 3_656 . 66.20(10) yes
O7 Ca O2W 3_656 . 75.8(2) yes
O7 Ca O3W 3_656 . 74.2(2) yes
O7 Ca O4W 3_656 . 79.5(2) yes
O8 Ca O9 . . 62.60(10) yes
O8 Ca O10 . . 76.60(10) yes
O8 Ca O12 . 3_656 86.30(10) yes
O8 Ca O2W . . 68.9(2) yes
O8 Ca O3W . . 125.2(2) yes
O8 Ca O4W . . 135.6(2) yes
O9 Ca O10 . . 65.50(10) yes
O9 Ca O12 . 3_656 77.90(10) yes
O9 Ca O2W . . 131.0(2) yes
O9 Ca O3W . . 135.3(2) yes
O9 Ca O4W . . 73.00(10) yes
O10 Ca O12 . 3_656 143.4(2) yes
O10 Ca O2W . . 109.9(2) yes
O10 Ca O3W . . 73.8(2) yes
O10 Ca O4W . . 87.0(2) yes
O12 Ca O2W 3_656 . 93.1(2) yes
O12 Ca O3W 3_656 . 140.3(2) yes
O12 Ca O4W 3_656 . 83.0(2) yes
O2W Ca O3W . . 79.4(2) yes
O2W Ca O4W . . 154.4(2) yes
O3W Ca O4W . . 87.6(2) yes
C1 O1 C5 . . 110.7(4) no
C1 O6 C7 . . 116.6(4) no
O1 C1 O6 . . 107.7(4) no
O1 C1 C2 . . 111.9(4) no
O6 C1 C2 . . 105.3(4) no
O2 C2 C1 . . 109.6(4) no
O2 C2 C3 . . 108.9(4) no
C1 C2 C3 . . 111.1(4) no
O3 C3 C2 . . 110.0(4) no
O3 C3 C4 . . 112.1(5) no
C2 C3 C4 . . 112.7(5) no
O4 C4 C3 . . 112.0(5) no
O4 C4 C5 . . 111.5(5) no
C3 C4 C5 . . 108.4(5) no
O1 C5 C4 . . 108.7(5) no
O1 C5 C6 . . 106.4(5) no
C4 C5 C6 . . 112.4(6) no
O5 C6 C5 . . 112.0(6) no
O6 C7 C8 . . 102.8(4) no
O6 C7 C11 . . 108.9(4) no
C8 C7 C11 . . 113.4(4) no
O8 C8 C7 . . 109.0(4) no
O8 C8 C9 . . 104.0(4) no
C7 C8 C9 . . 115.8(4) no
O9 C9 C8 . . 106.3(4) no
O9 C9 C10 . . 111.4(4) no
C8 C9 C10 . . 108.0(4) no
O10 C10 O11 . . 126.0(6) no
O10 C10 C9 . . 118.6(5) no
O11 C10 C9 . . 115.4(5) no
O7 C11 C7 . . 110.8(4) no
O7 C11 C12 . . 106.0(4) no
C7 C11 C12 . . 113.6(5) no
O12 C12 C11 . . 108.3(5) no

loop_
_geom_bond_atom_site_label_1
_geom_bond_atom_site_label_2
_geom_bond_site_symmetry_2
_geom_bond_distance
_geom_bond_publ_flag
Ca O7 3_656 2.512(5) yes
Ca O8 . 2.516(4) yes
Ca O9 . 2.488(5) yes
Ca O10 . 2.447(5) yes
Ca O12 3_656 2.418(3) yes
Ca O2W . 2.438(5) yes
Ca O3W . 2.377(4) yes
Ca O4W . 2.466(5) yes
O1 C1 . 1.411(7) no
O1 C5 . 1.433(8) no
O2 C2 . 1.415(7) no
O3 C3 . 1.435(6) no
O4 C4 . 1.425(8) no
O5 C6 . 1.418(8) no
O6 C1 . 1.409(7) no
O6 C7 . 1.449(6) no
O7 C11 . 1.432(6) no
O8 C8 . 1.420(7) no
O9 C9 . 1.418(7) no
O10 C10 . 1.239(8) no
O11 C10 . 1.275(8) no
O12 C12 . 1.439(8) no
C1 C2 . 1.527(7) no
C2 C3 . 1.524(8) no
C3 C4 . 1.520(9) no
C4 C5 . 1.544(9) no
C5 C6 . 1.508(10) no
C7 C8 . 1.536(7) no
C7 C11 . 1.540(8) no
C8 C9 . 1.518(7) no
C9 C10 . 1.537(7) no
C11 C12 . 1.499(8) no

loop_
_geom_torsion_atom_site_label_1
_geom_torsion_atom_site_label_2
_geom_torsion_atom_site_label_3
_geom_torsion_atom_site_label_4
_geom_torsion
_geom_torsion_publ_flag
O1 C1 O6 C7 -68.3(5) yes
O1 C1 C2 O2 171.2(4) yes
O1 C1 C2 C3 50.8(6) yes
O1 C5 C4 O4 63.3(6) yes
O1 C5 C4 C3 -60.4(6) yes
O1 C5 C6 O5 60.6(7) yes
O2 C2 C1 O6 -72.2(5) yes
O2 C2 C3 O3 67.3(6) yes
O2 C2 C3 C4 -166.9(5) yes
O3 C3 C2 C1 -171.9(4) yes
O3 C3 C4 O4 52.1(6) yes
O3 C3 C4 C5 175.5(5) yes
O4 C4 C3 C2 -72.6(6) yes
O4 C4 C5 C6 -54.3(7) yes
O5 C6 C5 C4 179.5(5) yes
O6 C1 O1 C5 -178.0(4) yes
O6 C1 C2 C3 167.5(4) yes
O6 C7 C8 O8 -73.8(5) yes
O6 C7 C8 C9 169.5(4) yes
O6 C7 C11 O7 61.9(5) yes
O6 C7 C11 C12 -57.2(6) yes
O7 C11 C7 C8 175.7(4) yes
O7 C11 C12 O12 57.9(5) yes
O8 C8 C7 C11 168.8(4) yes
O8 C8 C9 O9 -56.0(5) yes
O8 C8 C9 C10 63.7(5) yes
O9 C9 C8 C7 63.5(6) yes
O9 C9 C10 O10 12.6(7) yes
O9 C9 C10 O11 -168.6(5) yes
O10 C10 C9 C8 -103.8(6) yes
O11 C10 C9 C8 75.1(6) yes
O12 C12 C11 C7 179.8(4) yes
C1 O1 C5 C4 67.6(6) yes
C1 O1 C5 C6 -171.1(5) yes
C1 O6 C7 C8 131.1(4) yes
C1 O6 C7 C11 -108.3(5) yes
C1 C2 C3 C4 -46.1(6) yes
C2 C1 O1 C5 -62.7(6) yes
C2 C1 O6 C7 172.2(4) yes
C2 C3 C4 C5 50.8(6) yes
C3 C4 C5 C6 -178.0(5) yes
C7 C8 C9 C10 -176.8(4) yes
C8 C7 C11 C12 56.6(6) yes
C9 C8 C7 C11 52.0(6) yes
